data_2205217
loop_
_publ_author_name
'Graham Smith'
'Urs D. Wermuth'
'Peter C. Healy'

_publ_section_title
;
 Cytosinium 3,5-dinitrosalicylate
;
_journal_issue 3
_journal_name_full 'Acta Crystallographica Section E'
_journal_page_first o746
_journal_page_last o748
_journal_paper_doi 10.1107/S160053680500499X
_journal_volume 61
_journal_year 2005
_chemical_formula_iupac 'C7 H3 N2 O7 +, C4 H6 N3 O -'
_chemical_formula_moiety 'C7 H3 N2 O7 +, C4 H6 N3 O -'
_chemical_formula_sum 'C11 H9 N5 O8'
_chemical_formula_weight 339.23
_chemical_melting_point 528.5(12)
_chemical_name_common 'cytosinium 3,5-dinitrosalicylate '
_chemical_name_systematic
;
6-amino-2-oxo-2,3-dihydropyrimidinium 3,5-dinitrosalicylate
;
_space_group_IT_number 14
_symmetry_cell_setting monoclinic
_symmetry_space_group_name_Hall '-P 2yn'
_symmetry_space_group_name_H-M 'P 1 21/n 1'
_atom_sites_solution_hydrogens geom
_atom_sites_solution_primary direct
_atom_sites_solution_secondary difmap
_audit_creation_method 'SHELXL97 (Sheldrick, 1997) '
_cell_angle_alpha 90.00
_cell_angle_beta 90.07(3)
_cell_angle_gamma 90.00
_cell_formula_units_Z 4
_cell_length_a 9.339(3)
_cell_length_b 5.766(3)
_cell_length_c 24.662(9)
_cell_measurement_reflns_used 25
_cell_measurement_temperature 298(2)
_cell_measurement_theta_max 17.3
_cell_measurement_theta_min 12.7
_cell_volume 1328.0(9)
_computing_cell_refinement
;
MSC/AFC Diffractometer Control Software
;
_computing_data_collection
;
MSC/AFC Diffractometer Control Software (Molecular Structure
Corporation, 1999)
;
_computing_data_reduction
;
TEXSAN for Windows (Molecular Structure Corporation, 1999)
;
_computing_molecular_graphics 'PLATON (Spek, 2003)'
_computing_publication_material PLATON
_computing_structure_refinement 'SHELXL97 (Sheldrick, 1997)'
_computing_structure_solution 'SHELXS97 (Sheldrick, 1997)'
_diffrn_ambient_temperature 298(2)
_diffrn_measured_fraction_theta_full 0.998
_diffrn_measured_fraction_theta_max 0.998
_diffrn_measurement_device_type 'Rigaku AFC-7R'
_diffrn_measurement_method \w--2\q
_diffrn_radiation_monochromator graphite
_diffrn_radiation_source 'Rigaku rotating anode'
_diffrn_radiation_type MoK\a
_diffrn_radiation_wavelength 0.71069
_diffrn_reflns_av_R_equivalents 0.0246
_diffrn_reflns_av_sigmaI/netI 0.0599
_diffrn_reflns_limit_h_max 12
_diffrn_reflns_limit_h_min -5
_diffrn_reflns_limit_k_max 3
_diffrn_reflns_limit_k_min -7
_diffrn_reflns_limit_l_max 32
_diffrn_reflns_limit_l_min -32
_diffrn_reflns_number 3572
_diffrn_reflns_theta_full 27.51
_diffrn_reflns_theta_max 27.51
_diffrn_reflns_theta_min 3.30
_diffrn_standards_decay_% 1.0
_diffrn_standards_interval_time 150
_diffrn_standards_number 3
_exptl_absorpt_coefficient_mu 0.148
_exptl_absorpt_correction_type none
_exptl_crystal_colour yellow
_exptl_crystal_density_diffrn 1.697
_exptl_crystal_density_method 'not measured'
_exptl_crystal_description prismatic
_exptl_crystal_F_000 696
_exptl_crystal_size_max 0.55
_exptl_crystal_size_mid 0.30
_exptl_crystal_size_min 0.15
_refine_diff_density_max 0.239
_refine_diff_density_min -0.294
_refine_ls_extinction_method none
_refine_ls_goodness_of_fit_ref 0.926
_refine_ls_hydrogen_treatment mixed
_refine_ls_matrix_type full
_refine_ls_number_parameters 233
_refine_ls_number_reflns 3059
_refine_ls_number_restraints 0
_refine_ls_restrained_S_all 0.926
_refine_ls_R_factor_all 0.1050
_refine_ls_R_factor_gt 0.0444
_refine_ls_shift/su_max 0.002
_refine_ls_shift/su_mean 0.000
_refine_ls_structure_factor_coef Fsqd
_refine_ls_weighting_details 'calc w = 1/[\s^2^(Fo^2^)+(0.10P)^2^+0.9288P] where P = (Fo^2^+2Fc^2^)/3'
_refine_ls_weighting_scheme calc
_refine_ls_wR_factor_gt 0.1193
_refine_ls_wR_factor_ref 0.1597
_reflns_number_gt 1728
_reflns_number_total 3059
_reflns_threshold_expression F^2^>2\s(F^2^)
_cod_data_source_file bt6603.cif
_cod_data_source_block I
_cod_depositor_comments
;
The following automatic conversions were performed:

'_chemical_melting_point' value '527.3--529.6 ' was changed to
'528.5(12)' - the average value was taken and precision was
estimated.

Automatic conversion script
Id: cif_fix_values 1646 2011-03-28 12:23:43Z adriana 

The following automatic conversions were performed:

'_chemical_melting_point' value '527.3--529.6 ' was changed to
'528.5(12)' - the average value was taken and precision was
estimated.

Automatic conversion script
Id: cif_fix_values 1715 2011-07-08 13:25:40Z adriana 
;
_cod_original_sg_symbol_H-M 'P 21/n'
_cod_database_code 2205217
_cod_database_fobs_code 2205217

loop_
_symmetry_equiv_pos_as_xyz
'x, y, z'
'-x+1/2, y+1/2, -z+1/2'
'-x, -y, -z'
'x+1/2, -y+1/2, z+1/2'

loop_
_atom_site_aniso_label
_atom_site_aniso_U_11
_atom_site_aniso_U_22
_atom_site_aniso_U_33
_atom_site_aniso_U_12
_atom_site_aniso_U_13
_atom_site_aniso_U_23
O2 0.0439(10) 0.0407(11) 0.0382(10) -0.0088(9) -0.0115(8) 0.0068(9)
O31 0.0629(13) 0.0589(14) 0.0337(10) 0.0002(11) -0.0133(9) 0.0010(10)
O32 0.0404(10) 0.0380(11) 0.0687(13) -0.0090(9) -0.0248(9) 0.0048(10)
O51 0.0658(14) 0.0483(13) 0.0616(14) -0.0189(11) -0.0088(11) 0.0114(11)
O52 0.0797(17) 0.0863(19) 0.0625(15) -0.0210(14) -0.0347(13) 0.0349(14)
O71 0.0543(12) 0.0609(13) 0.0403(10) -0.0240(11) -0.0151(9) -0.0013(10)
O72 0.0421(10) 0.0407(11) 0.0479(11) -0.0112(9) -0.0097(9) 0.0011(9)
N3 0.0396(12) 0.0267(11) 0.0434(12) 0.0006(9) -0.0168(10) -0.0033(9)
N5 0.0425(13) 0.0436(13) 0.0415(12) 0.0006(11) -0.0030(10) 0.0066(11)
C1 0.0271(11) 0.0361(14) 0.0322(12) -0.0025(10) -0.0034(9) -0.0052(10)
C2 0.0298(11) 0.0322(13) 0.0326(12) 0.0009(10) -0.0053(9) -0.0025(10)
C3 0.0297(12) 0.0342(13) 0.0308(12) 0.0034(10) -0.0083(9) -0.0046(10)
C4 0.0293(12) 0.0291(12) 0.0389(13) -0.0005(10) -0.0035(9) -0.0038(11)
C5 0.0327(12) 0.0343(13) 0.0337(12) 0.0027(11) -0.0033(10) 0.0017(11)
C6 0.0307(12) 0.0398(14) 0.0326(12) 0.0008(11) -0.0061(10) -0.0029(11)
C7 0.0328(12) 0.0398(14) 0.0353(12) -0.0038(11) -0.0028(10) -0.0043(11)
O21 0.0576(12) 0.0413(11) 0.0401(10) -0.0037(9) -0.0069(9) 0.0087(9)
N11 0.0432(12) 0.0379(12) 0.0312(11) -0.0016(10) -0.0136(9) -0.0017(10)
N31 0.0335(11) 0.0299(11) 0.0342(11) -0.0047(9) -0.0047(9) -0.0036(9)
N41 0.0461(13) 0.0393(13) 0.0345(11) -0.0108(11) -0.0120(10) 0.0018(10)
C21 0.0356(12) 0.0353(14) 0.0329(12) 0.0005(11) -0.0041(10) -0.0014(11)
C41 0.0305(12) 0.0318(13) 0.0274(11) 0.0001(10) -0.0019(9) -0.0013(10)
C51 0.0369(13) 0.0310(13) 0.0381(13) -0.0057(11) -0.0056(10) 0.0008(11)
C61 0.0368(13) 0.0333(14) 0.0414(13) -0.0051(11) -0.0093(11) -0.0073(11)

loop_
_atom_site_label
_atom_site_fract_x
_atom_site_fract_y
_atom_site_fract_z
_atom_site_U_iso_or_equiv
_atom_site_thermal_displace_type
_atom_site_occupancy
_atom_site_type_symbol
O2 0.1595(2) -0.1388(3) 0.49099(7) 0.0409(6) Uani 1.000 O
O31 0.3281(2) 0.1442(4) 0.55255(8) 0.0518(7) Uani 1.000 O
O32 0.5042(2) 0.2595(3) 0.50223(9) 0.0490(7) Uani 1.000 O
O51 0.3458(2) 0.6928(4) 0.34537(9) 0.0586(8) Uani 1.000 O
O52 0.1785(3) 0.5501(5) 0.29555(10) 0.0761(10) Uani 1.000 O
O71 -0.0799(2) -0.1564(4) 0.35375(8) 0.0518(7) Uani 1.000 O
O72 -0.0214(2) -0.3111(3) 0.43315(8) 0.0436(6) Uani 1.000 O
N3 0.3791(2) 0.2005(4) 0.50868(9) 0.0366(7) Uani 1.000 N
N5 0.2518(2) 0.5503(4) 0.33644(9) 0.0425(7) Uani 1.000 N
C1 0.0987(2) 0.0323(4) 0.40605(10) 0.0318(7) Uani 1.000 C
C2 0.1803(2) 0.0250(4) 0.45504(10) 0.0315(7) Uani 1.000 C
C3 0.2862(2) 0.1980(4) 0.46090(10) 0.0316(7) Uani 1.000 C
C4 0.3111(2) 0.3664(4) 0.42249(10) 0.0324(7) Uani 1.000 C
C5 0.2267(3) 0.3690(5) 0.37655(10) 0.0336(7) Uani 1.000 C
C6 0.1210(3) 0.2035(5) 0.36799(10) 0.0344(7) Uani 1.000 C
C7 -0.0096(3) -0.1554(5) 0.39615(10) 0.0360(7) Uani 1.000 C
O21 0.6400(2) 0.7167(3) 0.24766(8) 0.0463(6) Uani 1.000 O
N11 0.5412(2) 0.3624(4) 0.26503(9) 0.0374(7) Uani 1.000 N
N31 0.6948(2) 0.5337(4) 0.32702(8) 0.0325(6) Uani 1.000 N
N41 0.7608(3) 0.3521(4) 0.40595(9) 0.0400(7) Uani 1.000 N
C21 0.6268(3) 0.5494(5) 0.27722(10) 0.0346(7) Uani 1.000 C
C41 0.6847(2) 0.3507(4) 0.36125(9) 0.0299(7) Uani 1.000 C
C51 0.5911(3) 0.1668(5) 0.34676(10) 0.0353(8) Uani 1.000 C
C61 0.5244(3) 0.1779(5) 0.29864(11) 0.0372(8) Uani 1.000 C
H4 0.384600 0.478300 0.427400 0.0390 Uiso 1.000 H
H6 0.064300 0.208300 0.336100 0.0410 Uiso 1.000 H
H72 0.0513 -0.2664 0.4652 0.0490 Uiso 1.000 H
H11 0.506(3) 0.363(5) 0.2334(12) 0.043(8) Uiso 1.000 H
H31 0.762(4) 0.639(6) 0.3336(14) 0.069(11) Uiso 1.000 H
H41A 0.754(3) 0.229(5) 0.4304(12) 0.048(9) Uiso 1.000 H
H41B 0.828(3) 0.466(6) 0.4142(12) 0.055(9) Uiso 1.000 H
H51 0.576300 0.038800 0.370400 0.0420 Uiso 1.000 H
H61 0.463600 0.054000 0.287900 0.0450 Uiso 1.000 H

loop_
_atom_type_symbol
_atom_type_description
_atom_type_scat_dispersion_real
_atom_type_scat_dispersion_imag
_atom_type_scat_source
C C 0.0033 0.0016 'International Tables Vol C Tables 4.2.6.8 and 6.1.1.4'
H H 0.0000 0.0000 'International Tables Vol C Tables 4.2.6.8 and 6.1.1.4'
N N 0.0061 0.0033 'International Tables Vol C Tables 4.2.6.8 and 6.1.1.4'
O O 0.0106 0.0060 'International Tables Vol C Tables 4.2.6.8 and 6.1.1.4'

loop_
_geom_angle_atom_site_label_1
_geom_angle_atom_site_label_2
_geom_angle_atom_site_label_3
_geom_angle
_geom_angle_publ_flag
C7 O72 H72 107.6 no
O31 N3 O32 123.8(2) no
O32 N3 C3 117.6(2) no
O31 N3 C3 118.55(19) no
O51 N5 C5 118.3(2) no
O51 N5 O52 123.6(3) no
O52 N5 C5 118.1(2) no
C21 N11 C61 123.2(2) no
C21 N31 C41 124.8(2) no
C61 N11 H11 121(2) no
C21 N11 H11 115(2) no
C41 N31 H31 118(2) no
C21 N31 H31 116(2) no
C41 N41 H41B 123.6(19) no
C41 N41 H41A 120.1(18) no
H41A N41 H41B 116(3) no
C2 C1 C7 118.4(2) no
C6 C1 C7 120.5(2) no
C2 C1 C6 121.1(2) no
C1 C2 C3 116.1(2) no
O2 C2 C3 122.9(2) no
O2 C2 C1 121.0(2) no
N3 C3 C2 120.3(2) no
C2 C3 C4 123.1(2) no
N3 C3 C4 116.57(19) no
C3 C4 C5 118.4(2) no
C4 C5 C6 121.6(2) no
N5 C5 C6 120.2(2) no
N5 C5 C4 118.2(2) no
C1 C6 C5 119.7(2) no
O71 C7 O72 123.6(3) no
O72 C7 C1 116.4(2) no
O71 C7 C1 120.0(2) no
C3 C4 H4 120.87 no
C5 C4 H4 120.69 no
C1 C6 H6 120.09 no
C5 C6 H6 120.21 no
O21 C21 N11 123.3(2) no
O21 C21 N31 122.5(3) no
N11 C21 N31 114.2(2) no
N31 C41 N41 118.8(2) no
N31 C41 C51 117.9(2) no
N41 C41 C51 123.4(2) no
C41 C51 C61 118.2(2) no
N11 C61 C51 121.6(3) no
C41 C51 H51 120.96 no
C61 C51 H51 120.79 no
N11 C61 H61 119.18 no
C51 C61 H61 119.24 no

loop_
_geom_bond_atom_site_label_1
_geom_bond_atom_site_label_2
_geom_bond_distance
_geom_bond_publ_flag
O2 C2 1.310(3) no
O31 N3 1.225(3) no
O32 N3 1.227(3) no
O51 N5 1.223(3) no
O52 N5 1.220(3) no
O71 C7 1.235(3) no
O72 C7 1.285(3) no
O72 H72 1.070 no
O21 C21 1.215(3) no
N3 C3 1.464(3) no
N5 C5 1.458(4) no
N11 C21 1.376(4) no
N11 C61 1.358(4) no
N31 C21 1.386(3) no
N31 C41 1.355(3) no
N41 C41 1.312(3) no
N11 H11 0.85(3) no
N31 H31 0.89(4) no
N41 H41B 0.93(3) no
N41 H41A 0.93(3) no
C1 C6 1.378(4) no
C1 C2 1.430(3) no
C1 C7 1.501(4) no
C2 C3 1.412(3) no
C3 C4 1.376(3) no
C4 C5 1.381(4) no
C5 C6 1.389(4) no
C4 H4 0.9499 no
C6 H6 0.9491 no
C41 C51 1.420(4) no
C51 C61 1.342(4) no
C51 H51 0.9505 no
C61 H61 0.9504 no

loop_
_geom_hbond_atom_site_label_D
_geom_hbond_atom_site_label_H
_geom_hbond_atom_site_label_A
_geom_hbond_site_symmetry_A
_geom_hbond_distance_DH
_geom_hbond_distance_HA
_geom_hbond_distance_DA
_geom_hbond_angle_DHA
_geom_hbond_publ_flag
O72 H72 O2 . 1.07 1.40 2.425(3) 156 yes
N11 H11 O52 2_545 0.85(3) 2.60(3) 3.113(4) 121(2) yes
N11 H11 O71 2_555 0.85(3) 2.26(3) 2.953(3) 139(2) yes
N31 H31 O71 1_665 0.89(4) 1.95(4) 2.839(3) 173(3) yes
N41 H41A O2 3_656 0.93(3) 2.16(3) 2.921(3) 137(2) yes
N41 H41A O31 3_656 0.93(3) 2.32(3) 3.150(4) 148(2) yes
N41 H41B O72 1_665 0.93(3) 1.96(3) 2.892(3) 176(3) yes
C4 H4 O32 3_666 0.95 2.53 3.329(3) 142 no
C51 H51 O31 3_656 0.95 2.35 3.155(4) 142 no
C61 H61 O52 2_545 0.95 2.45 3.089(4) 124 no

loop_
_geom_torsion_atom_site_label_1
_geom_torsion_atom_site_label_2
_geom_torsion_atom_site_label_3
_geom_torsion_atom_site_label_4
_geom_torsion
_geom_torsion_publ_flag
O32 N3 C3 C4 -34.6(3) no
O32 N3 C3 C2 143.6(2) no
O31 N3 C3 C2 -36.5(3) no
O31 N3 C3 C4 145.3(2) no
O51 N5 C5 C6 -180.0(2) no
O51 N5 C5 C4 -0.4(4) no
O52 N5 C5 C4 178.9(2) no
O52 N5 C5 C6 -0.6(4) no
C61 N11 C21 N31 -0.1(4) no
C61 N11 C21 O21 -178.6(3) no
C21 N11 C61 C51 0.2(4) no
C41 N31 C21 N11 2.0(4) no
C21 N31 C41 N41 176.3(2) no
C21 N31 C41 C51 -3.9(3) no
C41 N31 C21 O21 -179.4(2) no
C6 C1 C7 O72 178.5(2) no
C7 C1 C2 C3 176.5(2) no
C2 C1 C6 C5 1.5(4) no
C6 C1 C7 O71 -0.3(4) no
C6 C1 C2 C3 -1.8(3) no
C7 C1 C2 O2 -1.3(3) no
C6 C1 C2 O2 -179.6(2) no
C2 C1 C7 O72 0.2(4) no
C7 C1 C6 C5 -176.7(2) no
C2 C1 C7 O71 -178.6(2) no
C1 C2 C3 N3 -177.7(2) no
O2 C2 C3 N3 0.0(3) no
C1 C2 C3 C4 0.3(3) no
O2 C2 C3 C4 178.1(2) no
N3 C3 C4 C5 179.4(2) no
C2 C3 C4 C5 1.3(3) no
C3 C4 C5 C6 -1.6(4) no
C3 C4 C5 N5 178.9(2) no
N5 C5 C6 C1 179.7(2) no
C4 C5 C6 C1 0.2(4) no
N31 C41 C51 C61 3.8(4) no
N41 C41 C51 C61 -176.4(3) no
C41 C51 C61 N11 -2.1(4) no
